data_7032094
loop_
_publ_author_name
'Turek, Jan'
'Panov, Illia'
'Svec, Petr'
'R\%u\<zi\<ckov\'a, Zde\<nka'
'R\%u\<zi\<cka, Ale\<s'

_publ_section_title
;
 Non-covalent interactions in coinage metal complexes of
 1,2,4-triazole-based N-heterocyclic carbenes.
;
_journal_issue 41
_journal_name_full 'Dalton transactions (Cambridge, England : 2003)'
_journal_page_first 15465
_journal_page_last 15474
_journal_paper_doi 10.1039/c4dt01994f
_journal_volume 43
_journal_year 2014
_chemical_formula_moiety 'C19 H21 Ag Cl N3'
_chemical_formula_sum 'C19 H21 Ag Cl N3'
_chemical_formula_weight 434.71
_chemical_name_systematic
; 
 ? 
;
_space_group_IT_number 2
_symmetry_cell_setting triclinic
_symmetry_space_group_name_Hall '-P 1'
_symmetry_space_group_name_H-M 'P -1'
_atom_sites_solution_hydrogens geom
_atom_sites_solution_primary direct
_atom_sites_solution_secondary difmap
_audit_creation_method SHELXL-97
_cell_angle_alpha 62.599(4)
_cell_angle_beta 72.338(3)
_cell_angle_gamma 80.124(3)
_cell_formula_units_Z 2
_cell_length_a 8.9450(3)
_cell_length_b 10.9861(7)
_cell_length_c 10.9950(6)
_cell_measurement_reflns_used 19102
_cell_measurement_temperature 150(1)
_cell_measurement_theta_max 27.5
_cell_measurement_theta_min 1
_cell_volume 913.40(9)
_computing_cell_refinement 'COLLECT and DENZO'
_computing_data_collection 'COLLECT (Hooft, 1998) and DENZO (Otwinowski & Minor, 1997)'
_computing_data_reduction 'COLLECT and DENZO'
_computing_molecular_graphics 'PLATON (Spek, 2003)'
_computing_publication_material 'SHELXL-97 (Sheldrick, 2008)'
_computing_structure_refinement 'SHELXL-97 (Sheldrick, 1997)'
_computing_structure_solution 'SIR92 (Altomare et al., 1994)'
_diffrn_ambient_temperature 150(1)
_diffrn_detector_area_resol_mean 9.091
_diffrn_measured_fraction_theta_full 0.994
_diffrn_measured_fraction_theta_max 0.994
_diffrn_measurement_device_type 'Bruker Nonius KappaCCD area detector'
_diffrn_measurement_method '\f and \w scans to fill the Ewald sphere'
_diffrn_radiation_monochromator graphite
_diffrn_radiation_source 'fine-focus sealed tube'
_diffrn_radiation_type MoK\a
_diffrn_radiation_wavelength 0.71073
_diffrn_reflns_av_R_equivalents 0.0347
_diffrn_reflns_av_sigmaI/netI 0.0198
_diffrn_reflns_limit_h_max 11
_diffrn_reflns_limit_h_min -10
_diffrn_reflns_limit_k_max 14
_diffrn_reflns_limit_k_min -14
_diffrn_reflns_limit_l_max 14
_diffrn_reflns_limit_l_min -14
_diffrn_reflns_number 19018
_diffrn_reflns_theta_full 27.50
_diffrn_reflns_theta_max 27.50
_diffrn_reflns_theta_min 2.09
_diffrn_standards_number 0
_exptl_absorpt_coefficient_mu 1.254
_exptl_absorpt_correction_T_max 0.808
_exptl_absorpt_correction_T_min 0.718
_exptl_absorpt_correction_type integration
_exptl_absorpt_process_details
;
Gaussian integration (Coppens, 1970)
;
_exptl_crystal_colour 'light yellow'
_exptl_crystal_density_diffrn 1.581
_exptl_crystal_density_method 'not measured'
_exptl_crystal_description block
_exptl_crystal_F_000 440
_exptl_crystal_size_max 0.41
_exptl_crystal_size_mid 0.29
_exptl_crystal_size_min 0.26
_refine_diff_density_max 1.844
_refine_diff_density_min -0.860
_refine_diff_density_rms 0.106
_refine_ls_extinction_method none
_refine_ls_goodness_of_fit_ref 1.065
_refine_ls_hydrogen_treatment constr
_refine_ls_matrix_type full
_refine_ls_number_parameters 217
_refine_ls_number_reflns 4169
_refine_ls_number_restraints 0
_refine_ls_restrained_S_all 1.065
_refine_ls_R_factor_all 0.0342
_refine_ls_R_factor_gt 0.0320
_refine_ls_shift/su_max 0.001
_refine_ls_shift/su_mean 0.000
_refine_ls_structure_factor_coef Fsqd
_refine_ls_weighting_details 'calc w=1/[\s^2^(Fo^2^)+(0.0514P)^2^+1.8563P] where P=(Fo^2^+2Fc^2^)/3'
_refine_ls_weighting_scheme calc
_refine_ls_wR_factor_gt 0.0896
_refine_ls_wR_factor_ref 0.0919
_reflns_number_gt 3963
_reflns_number_total 4169
_reflns_threshold_expression >2sigma(I)
_cod_data_source_file c4dt01994f2.cif
_cod_data_source_block shelxl
_cod_depositor_comments 'Adding full bibliography for 7032090--7032096.cif.'
_cod_original_cell_volume 913.39(8)
_cod_database_code 7032094

loop_
_symmetry_equiv_pos_as_xyz
'x, y, z'
'-x, -y, -z'

loop_
_atom_site_label
_atom_site_type_symbol
_atom_site_fract_x
_atom_site_fract_y
_atom_site_fract_z
_atom_site_U_iso_or_equiv
_atom_site_adp_type
_atom_site_occupancy
_atom_site_symmetry_multiplicity
_atom_site_calc_flag
_atom_site_refinement_flags
Ag1 Ag 0.67826(2) 0.47162(2) -0.10890(2) 0.02128(9) Uani 1 1 d .
Cl1 Cl 0.81674(7) 0.66844(6) -0.28513(6) 0.01592(13) Uani 1 1 d .
N3 N 0.5933(3) 0.1950(2) 0.1686(2) 0.0168(4) Uani 1 1 d .
N2 N 0.4945(3) 0.0869(2) 0.2342(2) 0.0189(4) Uani 1 1 d .
C8 C 0.4827(3) 0.3037(3) -0.2243(3) 0.0196(5) Uani 1 1 d .
H8 H 0.5861 0.2697 -0.2345 0.023 Uiso 1 1 d R
N1 N 0.4577(3) 0.2340(2) 0.0259(2) 0.0158(4) Uani 1 1 d .
C6 C 0.2606(3) 0.4110(3) -0.3244(3) 0.0194(5) Uani 1 1 d .
C2 C 0.4123(3) 0.1135(3) 0.1440(3) 0.0169(5) Uani 1 1 d .
C1 C 0.5737(3) 0.2879(3) 0.0418(3) 0.0181(5) Uani 1 1 d .
C7 C 0.4157(3) 0.3595(3) -0.3379(3) 0.0215(5) Uani 1 1 d .
H7 H 0.4754 0.3633 -0.4250 0.026 Uiso 1 1 d R
C11 C 0.2086(3) -0.0521(3) 0.3102(3) 0.0240(6) Uani 1 1 d .
H11 H 0.2252 -0.0388 0.3827 0.029 Uiso 1 1 d R
C4 C 0.2381(3) 0.3482(3) -0.0775(3) 0.0178(5) Uani 1 1 d .
H4 H 0.1785 0.3431 0.0101 0.021 Uiso 1 1 d R
C10 C 0.2920(3) 0.0223(3) 0.1706(3) 0.0178(5) Uani 1 1 d .
C16 C 0.6975(3) 0.1986(3) 0.2510(3) 0.0201(5) Uani 1 1 d .
C3 C 0.3921(3) 0.2986(3) -0.0949(3) 0.0153(5) Uani 1 1 d .
C14 C 0.1517(4) -0.0880(3) 0.0954(4) 0.0270(6) Uani 1 1 d .
H14 H 0.1317 -0.1002 0.0236 0.032 Uiso 1 1 d R
C18 C 0.7398(4) 0.0508(3) 0.3454(4) 0.0310(7) Uani 1 1 d .
H18A H 0.6511 0.0106 0.4237 0.037 Uiso 1 1 d R
H18B H 0.8260 0.0503 0.3805 0.037 Uiso 1 1 d R
H18C H 0.7696 -0.0014 0.2911 0.037 Uiso 1 1 d R
C9 C 0.1896(4) 0.4738(4) -0.4493(3) 0.0299(6) Uani 1 1 d .
H9A H 0.0784 0.4877 -0.4177 0.036 Uiso 1 1 d R
H9B H 0.2097 0.4131 -0.4939 0.036 Uiso 1 1 d R
H9C H 0.2359 0.5602 -0.5162 0.036 Uiso 1 1 d R
C15 C 0.2629(3) 0.0046(3) 0.0618(3) 0.0218(5) Uani 1 1 d .
H15 H 0.3170 0.0542 -0.0320 0.026 Uiso 1 1 d R
C5 C 0.1730(3) 0.4051(3) -0.1935(3) 0.0210(5) Uani 1 1 d .
H5 H 0.0701 0.4403 -0.1836 0.025 Uiso 1 1 d R
C12 C 0.0991(4) -0.1448(3) 0.3419(4) 0.0309(7) Uani 1 1 d .
H12 H 0.0454 -0.1957 0.4355 0.037 Uiso 1 1 d R
C19 C 0.8466(4) 0.2728(4) 0.1502(4) 0.0324(7) Uani 1 1 d .
H19A H 0.9086 0.2192 0.1027 0.039 Uiso 1 1 d R
H19B H 0.9060 0.2857 0.2026 0.039 Uiso 1 1 d R
H19C H 0.8190 0.3605 0.0813 0.039 Uiso 1 1 d R
C17 C 0.6058(4) 0.2732(4) 0.3402(4) 0.0287(6) Uani 1 1 d .
H17A H 0.5777 0.3649 0.2790 0.034 Uiso 1 1 d R
H17B H 0.6699 0.2766 0.3944 0.034 Uiso 1 1 d R
H17C H 0.5123 0.2251 0.4032 0.034 Uiso 1 1 d R
C13 C 0.0709(4) -0.1624(3) 0.2345(4) 0.0317(7) Uani 1 1 d .
H13 H -0.0026 -0.2245 0.2558 0.038 Uiso 1 1 d R

loop_
_atom_site_aniso_label
_atom_site_aniso_U_11
_atom_site_aniso_U_22
_atom_site_aniso_U_33
_atom_site_aniso_U_23
_atom_site_aniso_U_13
_atom_site_aniso_U_12
Ag1 0.02121(12) 0.02107(12) 0.01947(12) -0.00551(9) -0.00485(8) -0.00614(8)
Cl1 0.0154(3) 0.0167(3) 0.0130(3) -0.0052(2) 0.0004(2) -0.0055(2)
N3 0.0152(10) 0.0204(11) 0.0152(10) -0.0070(9) -0.0047(8) -0.0024(8)
N2 0.0195(11) 0.0195(11) 0.0163(10) -0.0054(9) -0.0050(8) -0.0036(8)
C8 0.0176(12) 0.0197(12) 0.0181(12) -0.0070(10) -0.0030(10) 0.0011(10)
N1 0.0156(10) 0.0172(10) 0.0137(10) -0.0052(8) -0.0044(8) -0.0020(8)
C6 0.0241(13) 0.0170(12) 0.0171(12) -0.0041(10) -0.0087(10) -0.0044(10)
C2 0.0164(12) 0.0189(12) 0.0146(11) -0.0066(10) -0.0041(9) -0.0008(9)
C1 0.0134(11) 0.0229(13) 0.0185(12) -0.0099(10) -0.0029(9) -0.0013(9)
C7 0.0249(14) 0.0218(13) 0.0148(12) -0.0064(10) -0.0029(10) -0.0026(10)
C11 0.0245(14) 0.0228(13) 0.0199(13) -0.0052(11) -0.0044(11) -0.0038(11)
C4 0.0163(12) 0.0214(12) 0.0162(12) -0.0085(10) -0.0036(9) -0.0021(9)
C10 0.0164(12) 0.0157(11) 0.0200(13) -0.0058(10) -0.0060(10) -0.0010(9)
C16 0.0190(12) 0.0273(14) 0.0189(12) -0.0118(11) -0.0089(10) -0.0001(10)
C3 0.0160(11) 0.0146(11) 0.0146(11) -0.0040(9) -0.0054(9) -0.0030(9)
C14 0.0262(15) 0.0246(14) 0.0397(17) -0.0184(13) -0.0147(13) 0.0006(11)
C18 0.0335(16) 0.0322(16) 0.0343(17) -0.0143(14) -0.0233(14) 0.0079(13)
C9 0.0311(16) 0.0354(16) 0.0208(14) -0.0049(12) -0.0133(12) -0.0050(13)
C15 0.0231(13) 0.0196(13) 0.0239(13) -0.0093(11) -0.0088(11) 0.0005(10)
C5 0.0173(12) 0.0231(13) 0.0220(13) -0.0077(11) -0.0072(10) -0.0020(10)
C12 0.0234(14) 0.0237(14) 0.0332(17) -0.0050(13) 0.0010(12) -0.0070(11)
C19 0.0230(14) 0.053(2) 0.0269(15) -0.0187(15) -0.0072(12) -0.0110(14)
C17 0.0258(14) 0.0386(17) 0.0323(16) -0.0236(14) -0.0099(12) 0.0014(12)
C13 0.0228(14) 0.0203(14) 0.052(2) -0.0147(14) -0.0081(14) -0.0060(11)

loop_
_atom_type_symbol
_atom_type_description
_atom_type_scat_dispersion_real
_atom_type_scat_dispersion_imag
_atom_type_scat_source
C C 0.0033 0.0016 'International Tables Vol C Tables 4.2.6.8 and 6.1.1.4'
H H 0.0000 0.0000 'International Tables Vol C Tables 4.2.6.8 and 6.1.1.4'
N N 0.0061 0.0033 'International Tables Vol C Tables 4.2.6.8 and 6.1.1.4'
Cl Cl 0.1484 0.1585 'International Tables Vol C Tables 4.2.6.8 and 6.1.1.4'
Ag Ag -0.8971 1.1015 'International Tables Vol C Tables 4.2.6.8 and 6.1.1.4'

loop_
_exptl_crystal_face_index_h
_exptl_crystal_face_index_k
_exptl_crystal_face_index_l
_exptl_crystal_face_perp_dist
0 0 -1 0.073
0 0 1 0.152
1 0 0 0.134
-1 0 0 0.138
0 1 0 0.082
0 -1 0 0.129
1 0 1 0.166
0 1 1 0.161
0 -1 -1 0.139

loop_
_geom_angle_atom_site_label_1
_geom_angle_atom_site_label_2
_geom_angle_atom_site_label_3
_geom_angle
C1 Ag1 Cl1 174.92(7)
C1 N3 N2 113.8(2)
C1 N3 C16 129.1(2)
N2 N3 C16 116.9(2)
C2 N2 N3 104.0(2)
C7 C8 C3 118.7(2)
C7 C8 H8 120.5
C3 C8 H8 120.8
C1 N1 C2 109.3(2)
C1 N1 C3 124.2(2)
C2 N1 C3 126.5(2)
C5 C6 C7 118.7(2)
C5 C6 C9 120.4(3)
C7 C6 C9 120.9(3)
N2 C2 N1 110.1(2)
N2 C2 C10 122.6(2)
N1 C2 C10 127.2(2)
N3 C1 N1 102.7(2)
N3 C1 Ag1 133.9(2)
N1 C1 Ag1 123.45(19)
C8 C7 C6 121.3(3)
C8 C7 H7 119.4
C6 C7 H7 119.3
C12 C11 C10 120.4(3)
C12 C11 H11 119.6
C10 C11 H11 119.9
C3 C4 C5 118.9(2)
C3 C4 H4 120.6
C5 C4 H4 120.5
C11 C10 C15 119.5(3)
C11 C10 C2 118.1(2)
C15 C10 C2 122.4(2)
N3 C16 C19 110.1(2)
N3 C16 C17 107.7(2)
C19 C16 C17 110.6(3)
N3 C16 C18 108.1(2)
C19 C16 C18 109.5(3)
C17 C16 C18 110.9(3)
C4 C3 C8 121.6(2)
C4 C3 N1 119.1(2)
C8 C3 N1 119.2(2)
C13 C14 C15 120.8(3)
C13 C14 H14 119.6
C15 C14 H14 119.7
C16 C18 H18A 109.8
C16 C18 H18B 109.2
H18A C18 H18B 109.5
C16 C18 H18C 109.4
H18A C18 H18C 109.5
H18B C18 H18C 109.5
C6 C9 H9A 109.6
C6 C9 H9B 109.3
H9A C9 H9B 109.5
C6 C9 H9C 109.5
H9A C9 H9C 109.5
H9B C9 H9C 109.5
C14 C15 C10 119.2(3)
C14 C15 H15 120.4
C10 C15 H15 120.4
C6 C5 C4 120.9(3)
C6 C5 H5 119.5
C4 C5 H5 119.7
C13 C12 C11 120.0(3)
C13 C12 H12 119.9
C11 C12 H12 120.1
C16 C19 H19A 109.5
C16 C19 H19B 109.6
H19A C19 H19B 109.5
C16 C19 H19C 109.3
H19A C19 H19C 109.5
H19B C19 H19C 109.5
C16 C17 H17A 109.5
C16 C17 H17B 109.3
H17A C17 H17B 109.5
C16 C17 H17C 109.6
H17A C17 H17C 109.5
H17B C17 H17C 109.5
C12 C13 C14 120.1(3)
C12 C13 H13 119.9
C14 C13 H13 120.0

loop_
_geom_bond_atom_site_label_1
_geom_bond_atom_site_label_2
_geom_bond_distance
Ag1 C1 2.079(3)
Ag1 Cl1 2.3601(6)
N3 C1 1.340(4)
N3 N2 1.377(3)
N3 C16 1.499(3)
N2 C2 1.308(3)
C8 C7 1.386(4)
C8 C3 1.387(4)
C8 H8 0.9301
N1 C1 1.369(3)
N1 C2 1.373(3)
N1 C3 1.441(3)
C6 C5 1.392(4)
C6 C7 1.396(4)
C6 C9 1.507(4)
C2 C10 1.469(4)
C7 H7 0.9300
C11 C12 1.388(4)
C11 C10 1.393(4)
C11 H11 0.9300
C4 C3 1.382(4)
C4 C5 1.396(4)
C4 H4 0.9300
C10 C15 1.399(4)
C16 C19 1.522(4)
C16 C17 1.525(4)
C16 C18 1.528(4)
C14 C13 1.382(5)
C14 C15 1.392(4)
C14 H14 0.9300
C18 H18A 0.9600
C18 H18B 0.9601
C18 H18C 0.9599
C9 H9A 0.9600
C9 H9B 0.9600
C9 H9C 0.9600
C15 H15 0.9299
C5 H5 0.9301
C12 C13 1.380(5)
C12 H12 0.9300
C19 H19A 0.9600
C19 H19B 0.9599
C19 H19C 0.9601
C17 H17A 0.9599
C17 H17B 0.9600
C17 H17C 0.9600
C13 H13 0.9300
